data_7008010
loop_
_publ_author_name
'Nishimura, Yoshimasa'
'Arikawa, Yasuhiro'
'Inoue, Takanori'
'Onishi, Masayoshi'

_publ_section_title
;
 Regioselective nucleophilic addition of triphenylphosphine to the
 nitrosylruthenium alkynyl complexes having a
 hydrotris(pyrazol-1-yl)borate: formation of phosphonio-alkenyl,
 alkynyl, and allenyl species.
;
_journal_issue 5
_journal_name_full 'Dalton transactions (Cambridge, England : 2003)'
_journal_page_first 930
_journal_page_last 937
_journal_paper_doi 10.1039/b415483e
_journal_year 2005
_chemical_formula_moiety 'C32 H31 B Cl N7 O P Ru, B F4 '
_chemical_formula_sum 'C32 H31 B2 Cl F4 N7 O P Ru'
_chemical_formula_weight 794.75
_space_group_IT_number 14
_symmetry_cell_setting monoclinic
_symmetry_Int_Tables_number 14
_symmetry_space_group_name_Hall '-P 2ybc'
_symmetry_space_group_name_H-M 'P 1 21/c 1'
_audit_creation_date 'Fri Oct  1 13:18:56 2004'
_audit_creation_method 'by teXsan'
_cell_angle_alpha 90
_cell_angle_beta 105.2156(4)
_cell_angle_gamma 90
_cell_formula_units_Z 4
_cell_length_a 13.064(1)
_cell_length_b 22.799(2)
_cell_length_c 13.2996(2)
_cell_measurement_temperature 295.2
_cell_volume 3822.4(4)
_computing_cell_refinement D*TREK
_computing_data_collection D*TREK
_computing_data_reduction 'teXsan Ver. 1.11'
_computing_publication_material 'teXsan Ver. 1.11'
_computing_structure_refinement 'teXsan Ver. 1.10'
_computing_structure_solution SIR92
_diffrn_measured_fraction_theta_full 0.9840
_diffrn_measured_fraction_theta_max 0.9840
_diffrn_measurement_device_type 'Quantum CCD/Rigaku AFC7'
_diffrn_measurement_method \w
_diffrn_radiation_type 'Mo K\a'
_diffrn_radiation_wavelength 0.7107
_diffrn_reflns_av_R_equivalents 0.026
_diffrn_reflns_limit_h_max 16
_diffrn_reflns_limit_h_min -16
_diffrn_reflns_limit_k_max 28
_diffrn_reflns_limit_k_min -29
_diffrn_reflns_limit_l_max 15
_diffrn_reflns_limit_l_min -16
_diffrn_reflns_number 33079
_diffrn_reflns_theta_full 27.50
_diffrn_reflns_theta_max 27.50
_exptl_absorpt_coefficient_mu 0.576
_exptl_absorpt_correction_T_max 0.999
_exptl_absorpt_correction_T_min 0.770
_exptl_absorpt_correction_type multi-scan
_exptl_absorpt_process_details '(Jacobson, 1998)'
_exptl_crystal_colour red
_exptl_crystal_density_diffrn 1.381
_exptl_crystal_density_method 'not measured'
_exptl_crystal_description block
_exptl_crystal_size_max 0.600
_exptl_crystal_size_mid 0.400
_exptl_crystal_size_min 0.300
_refine_diff_density_max 1.54
_refine_diff_density_min -0.78
_refine_ls_extinction_method none
_refine_ls_goodness_of_fit_ref 1.837
_refine_ls_hydrogen_treatment noref
_refine_ls_number_parameters 404
_refine_ls_number_reflns 8366
_refine_ls_R_factor_gt 0.0604
_refine_ls_shift/su_max 0.0009
_refine_ls_structure_factor_coef Fsqd
_refine_ls_weighting_details 'w = 1/[\s^2^(Fo^2^) + (0.02000(Max(Fo^2^,0) + 2Fc^2^)/3)^2^]'
_refine_ls_weighting_scheme calc
_refine_ls_wR_factor_ref 0.1335
_reflns_number_gt 5630
_reflns_number_total 8635
_reflns_threshold_expression F^2^>2.0\s(F^2^)
_cod_data_source_file b415483e.txt
_cod_data_source_block 0499c
_cod_original_cell_volume 3822.5(5)
_cod_original_formula_sum 'C32 H31 B2 Cl F4 N7 O P Ru '
_cod_database_code 7008010

loop_
_symmetry_equiv_pos_as_xyz
x,y,z
-x,1/2+y,1/2-z
-x,-y,-z
x,1/2-y,1/2+z

loop_
_atom_site_label
_atom_site_type_symbol
_atom_site_fract_x
_atom_site_fract_y
_atom_site_fract_z
_atom_site_U_iso_or_equiv
_atom_site_adp_type
_atom_site_occupancy
_atom_site_calc_flag
_atom_site_refinement_flags
_atom_site_disorder_assembly
_atom_site_disorder_group
Ru Ru 0.84099(3) -0.03565(2) 0.70311(2) 0.03831(9) Uani 1.00 d . . .
Cl Cl 0.8557(1) -0.12548(6) 0.7908(1) 0.0688(4) Uani 1.00 d . . .
P P 0.60420(8) -0.16733(5) 0.39103(8) 0.0368(3) Uani 1.00 d . . .
F(1) F 0.4326(8) -0.1275(6) 0.8069(10) 0.3256 Uiso 1.00 d G . .
F(2) F 0.350(1) -0.0545(5) 0.8635(10) 0.3256 Uiso 1.00 d G . .
F(3) F 0.2934(10) -0.1461(5) 0.8683(9) 0.3256 Uiso 1.00 d G . .
F(4) F 0.2713(9) -0.1007(6) 0.7165(8) 0.3256 Uiso 1.00 d G . .
O O 0.9856(5) -0.0666(3) 0.5843(4) 0.116(2) Uani 1.00 d . . .
N(1) N 0.9319(3) -0.0571(2) 0.6265(3) 0.056(1) Uani 1.00 d . . .
N(2) N 0.8187(3) 0.0471(2) 0.6374(2) 0.0430(9) Uani 1.00 d . . .
N(3) N 0.8289(3) 0.0957(1) 0.7001(2) 0.0388(9) Uani 1.00 d . . .
N(4) N 0.7382(3) -0.0068(2) 0.7863(2) 0.0406(9) Uani 1.00 d . . .
N(5) N 0.7544(3) 0.0467(2) 0.8345(3) 0.0433(10) Uani 1.00 d . . .
N(6) N 0.9638(3) 0.0013(2) 0.8250(2) 0.0403(9) Uani 1.00 d . . .
N(7) N 0.9492(3) 0.0555(2) 0.8606(2) 0.0419(9) Uani 1.00 d . . .
C(1) C 0.8023(4) 0.0661(2) 0.5403(3) 0.054(1) Uani 1.00 d . . .
C(2) C 0.8011(4) 0.1271(3) 0.5394(4) 0.064(2) Uani 1.00 d . . .
C(3) C 0.8153(4) 0.1434(2) 0.6396(4) 0.057(1) Uani 1.00 d . . .
C(4) C 0.6534(3) -0.0308(2) 0.8087(3) 0.047(1) Uani 1.00 d . . .
C(5) C 0.6161(4) 0.0068(3) 0.8736(4) 0.060(2) Uani 1.00 d . . .
C(6) C 0.6809(4) 0.0545(2) 0.8879(4) 0.055(1) Uani 1.00 d . . .
C(7) C 1.0608(3) -0.0161(2) 0.8739(3) 0.048(1) Uani 1.00 d . . .
C(8) C 1.1103(3) 0.0278(2) 0.9435(3) 0.056(1) Uani 1.00 d . . .
C(9) C 1.0391(4) 0.0713(2) 0.9336(3) 0.052(1) Uani 1.00 d . . .
C(10) C 0.7120(3) -0.0655(2) 0.5975(3) 0.041(1) Uani 1.00 d . . .
C(11) C 0.6345(3) -0.0857(2) 0.5391(3) 0.039(1) Uani 1.00 d . . .
C(12) C 0.5444(3) -0.1158(2) 0.4686(3) 0.040(1) Uani 1.00 d . . .
C(13) C 0.4815(4) -0.1503(2) 0.5317(4) 0.054(1) Uani 1.00 d . . .
C(14) C 0.4695(4) -0.0719(2) 0.3962(4) 0.052(1) Uani 1.00 d . . .
C(15) C 0.6543(3) -0.2312(2) 0.4674(3) 0.044(1) Uani 1.00 d . . .
C(16) C 0.7198(4) -0.2236(2) 0.5676(4) 0.057(1) Uani 1.00 d . . .
C(17) C 0.7686(4) -0.2710(3) 0.6248(4) 0.067(2) Uani 1.00 d . . .
C(18) C 0.7523(5) -0.3259(3) 0.5827(5) 0.071(2) Uani 1.00 d . . .
C(19) C 0.6886(6) -0.3339(2) 0.4857(5) 0.086(2) Uani 1.00 d . . .
C(20) C 0.6380(5) -0.2870(2) 0.4259(4) 0.064(2) Uani 1.00 d . . .
C(21) C 0.5073(3) -0.1887(2) 0.2738(3) 0.046(1) Uani 1.00 d . . .
C(22) C 0.4194(4) -0.2215(3) 0.2781(4) 0.068(2) Uani 1.00 d . . .
C(23) C 0.3450(5) -0.2357(3) 0.1875(6) 0.085(2) Uani 1.00 d . . .
C(24) C 0.3561(5) -0.2181(3) 0.0917(5) 0.073(2) Uani 1.00 d . . .
C(25) C 0.4425(5) -0.1864(3) 0.0859(4) 0.075(2) Uani 1.00 d . . .
C(26) C 0.5201(4) -0.1718(2) 0.1776(3) 0.054(1) Uani 1.00 d . . .
C(27) C 0.7160(3) -0.1331(2) 0.3597(3) 0.043(1) Uani 1.00 d . . .
C(28) C 0.8113(4) -0.1640(3) 0.3788(4) 0.058(1) Uani 1.00 d . . .
C(29) C 0.8990(4) -0.1384(3) 0.3590(4) 0.069(2) Uani 1.00 d . . .
C(30) C 0.8943(5) -0.0834(3) 0.3208(5) 0.076(2) Uani 1.00 d . . .
C(31) C 0.8013(6) -0.0516(3) 0.3015(4) 0.073(2) Uani 1.00 d . . .
C(32) C 0.7127(4) -0.0766(2) 0.3217(4) 0.057(1) Uani 1.00 d . . .
B(1) B 0.8442(4) 0.0867(2) 0.8197(4) 0.047(1) Uani 1.00 d . . .
B(2) B 0.3368(7) -0.1072(4) 0.8138(7) 0.3256 Uiso 1.00 d G . .
H(1) H 0.8400 0.1279 0.8504 0.0647 Uiso 1.00 calc . . .
H(2) H 0.7926 0.0413 0.4793 0.0642 Uiso 1.00 calc . . .
H(3) H 0.7919 0.1525 0.4793 0.0765 Uiso 1.00 calc . . .
H(4) H 0.8157 0.1835 0.6640 0.0686 Uiso 1.00 calc . . .
H(5) H 0.6227 -0.0685 0.7838 0.0568 Uiso 1.00 calc . . .
H(6) H 0.5562 0.0004 0.9026 0.0717 Uiso 1.00 calc . . .
H(7) H 0.6752 0.0886 0.9298 0.0658 Uiso 1.00 calc . . .
H(8) H 1.0924 -0.0533 0.8634 0.0573 Uiso 1.00 calc . . .
H(9) H 1.1815 0.0269 0.9894 0.0673 Uiso 1.00 calc . . .
H(10) H 1.0498 0.1079 0.9720 0.0618 Uiso 1.00 calc . . .
H(11) H 0.4561 -0.1236 0.5766 0.0647 Uiso 1.00 calc . . .
H(12) H 0.4216 -0.1695 0.4844 0.0647 Uiso 1.00 calc . . .
H(13) H 0.5271 -0.1796 0.5739 0.0647 Uiso 1.00 calc . . .
H(14) H 0.4416 -0.0444 0.4381 0.0625 Uiso 1.00 calc . . .
H(15) H 0.5085 -0.0506 0.3551 0.0625 Uiso 1.00 calc . . .
H(16) H 0.4113 -0.0930 0.3502 0.0625 Uiso 1.00 calc . . .
H(17) H 0.7312 -0.1846 0.5974 0.0689 Uiso 1.00 calc . . .
H(18) H 0.8143 -0.2654 0.6944 0.0801 Uiso 1.00 calc . . .
H(19) H 0.7865 -0.3594 0.6227 0.0850 Uiso 1.00 calc . . .
H(20) H 0.6780 -0.3732 0.4571 0.1031 Uiso 1.00 calc . . .
H(21) H 0.5922 -0.2934 0.3565 0.0765 Uiso 1.00 calc . . .
H(22) H 0.4105 -0.2345 0.3447 0.0821 Uiso 1.00 calc . . .
H(23) H 0.2834 -0.2586 0.1910 0.1022 Uiso 1.00 calc . . .
H(24) H 0.3024 -0.2284 0.0286 0.0879 Uiso 1.00 calc . . .
H(25) H 0.4506 -0.1738 0.0188 0.0896 Uiso 1.00 calc . . .
H(26) H 0.5826 -0.1500 0.1736 0.0648 Uiso 1.00 calc . . .
H(27) H 0.8156 -0.2036 0.4061 0.0700 Uiso 1.00 calc . . .
H(28) H 0.9650 -0.1601 0.3725 0.0832 Uiso 1.00 calc . . .
H(29) H 0.9569 -0.0660 0.3067 0.0908 Uiso 1.00 calc . . .
H(30) H 0.7983 -0.0120 0.2741 0.0880 Uiso 1.00 calc . . .
H(31) H 0.6473 -0.0543 0.3090 0.0690 Uiso 1.00 calc . . .

loop_
_atom_site_aniso_label
_atom_site_aniso_U_11
_atom_site_aniso_U_22
_atom_site_aniso_U_33
_atom_site_aniso_U_12
_atom_site_aniso_U_13
_atom_site_aniso_U_23
Ru 0.0336(2) 0.0457(2) 0.0318(2) -0.0005(2) 0.0017(1) -0.0043(1)
Cl 0.0774(9) 0.0595(8) 0.0612(7) -0.0016(6) 0.0033(6) 0.0022(6)
P 0.0329(5) 0.0368(5) 0.0383(5) -0.0015(4) 0.0052(4) -0.0005(4)
O 0.090(4) 0.162(5) 0.102(4) 0.005(3) 0.035(3) -0.045(3)
N(1) 0.044(2) 0.073(3) 0.043(2) -0.015(2) -0.002(2) 0.003(2)
N(2) 0.032(2) 0.059(2) 0.035(2) -0.004(2) 0.003(1) 0.002(2)
N(3) 0.036(2) 0.042(2) 0.036(2) 0.005(1) 0.006(1) 0.006(1)
N(4) 0.037(2) 0.048(2) 0.035(2) -0.002(2) 0.005(1) 0.001(1)
N(5) 0.039(2) 0.049(2) 0.042(2) 0.003(2) 0.012(1) -0.004(1)
N(6) 0.035(2) 0.048(2) 0.033(2) -0.002(1) 0.000(1) 0.000(1)
N(7) 0.041(2) 0.048(2) 0.033(2) -0.006(2) 0.002(1) -0.007(1)
C(1) 0.040(2) 0.081(4) 0.037(2) -0.004(2) 0.006(2) 0.009(2)
C(2) 0.045(3) 0.081(4) 0.062(3) 0.003(2) 0.009(2) 0.036(3)
C(3) 0.041(2) 0.056(3) 0.073(3) 0.007(2) 0.012(2) 0.026(2)
C(4) 0.040(2) 0.062(3) 0.040(2) -0.006(2) 0.009(2) 0.009(2)
C(5) 0.048(3) 0.075(3) 0.064(3) 0.010(3) 0.028(2) 0.019(3)
C(6) 0.055(3) 0.064(3) 0.049(2) 0.016(2) 0.020(2) 0.003(2)
C(7) 0.034(2) 0.062(3) 0.041(2) -0.001(2) 0.000(2) 0.013(2)
C(8) 0.038(2) 0.078(3) 0.041(2) -0.013(2) -0.009(2) 0.012(2)
C(9) 0.048(3) 0.064(3) 0.036(2) -0.021(2) -0.001(2) -0.008(2)
C(10) 0.040(2) 0.043(2) 0.037(2) 0.001(2) 0.004(2) -0.002(2)
C(11) 0.033(2) 0.045(2) 0.037(2) 0.001(2) 0.006(2) -0.003(2)
C(12) 0.032(2) 0.043(2) 0.040(2) 0.000(2) 0.003(2) -0.001(2)
C(13) 0.044(2) 0.060(3) 0.063(3) -0.010(2) 0.024(2) -0.009(2)
C(14) 0.040(2) 0.054(3) 0.054(2) 0.013(2) -0.002(2) -0.002(2)
C(15) 0.043(2) 0.038(2) 0.053(2) 0.004(2) 0.017(2) 0.004(2)
C(16) 0.060(3) 0.048(3) 0.057(3) 0.002(2) 0.003(2) 0.010(2)
C(17) 0.066(3) 0.062(3) 0.070(3) 0.011(3) 0.013(3) 0.020(3)
C(18) 0.084(4) 0.056(3) 0.077(4) 0.028(3) 0.029(3) 0.020(3)
C(19) 0.132(6) 0.041(3) 0.091(4) 0.024(3) 0.040(4) 0.000(3)
C(20) 0.087(4) 0.041(3) 0.062(3) 0.008(2) 0.017(3) -0.005(2)
C(21) 0.044(2) 0.044(2) 0.047(2) 0.003(2) 0.003(2) -0.012(2)
C(22) 0.063(3) 0.071(3) 0.069(3) -0.022(3) 0.012(2) -0.018(3)
C(23) 0.055(3) 0.080(4) 0.108(5) -0.021(3) 0.000(3) -0.036(4)
C(24) 0.060(3) 0.070(4) 0.071(4) 0.009(3) -0.016(3) -0.034(3)
C(25) 0.079(4) 0.086(4) 0.045(3) 0.029(3) -0.007(2) -0.022(3)
C(26) 0.046(2) 0.063(3) 0.046(2) 0.010(2) -0.001(2) -0.009(2)
C(27) 0.043(2) 0.047(2) 0.039(2) -0.003(2) 0.012(2) -0.003(2)
C(28) 0.040(2) 0.080(4) 0.056(3) 0.000(2) 0.014(2) 0.008(2)
C(29) 0.038(3) 0.108(5) 0.065(3) -0.004(3) 0.018(2) 0.012(3)
C(30) 0.057(3) 0.106(5) 0.070(3) -0.032(3) 0.028(3) -0.009(3)
C(31) 0.096(5) 0.066(4) 0.070(3) -0.028(3) 0.042(3) -0.003(3)
C(32) 0.060(3) 0.056(3) 0.061(3) 0.000(2) 0.026(2) 0.007(2)
B(1) 0.048(3) 0.046(3) 0.043(2) -0.001(2) 0.007(2) -0.006(2)

loop_
_atom_type_symbol
_atom_type_description
_atom_type_scat_dispersion_real
_atom_type_scat_dispersion_imag
_atom_type_scat_source
C C 0.003 0.002
;International Tables for Crystallography
(1992, Vol. C, Tables 4.2.6.8 and 6.1.1.1)
;
H H 0.000 0.000
;International Tables for Crystallography
(1992, Vol. C, Table 6.1.1.2)
;
N N 0.006 0.003
;International Tables for Crystallography
(1992, Vol. C, Tables 4.2.6.8 and 6.1.1.1)
;
O O 0.011 0.006
;International Tables for Crystallography
(1992, Vol. C, Tables 4.2.6.8 and 6.1.1.1)
;
B B 0.001 0.001
;International Tables for Crystallography
(1992, Vol. C, Tables 4.2.6.8 and 6.1.1.1)
;
Cl Cl 0.148 0.159
;International Tables for Crystallography
(1992, Vol. C, Tables 4.2.6.8 and 6.1.1.1)
;
F F 0.017 0.010
;International Tables for Crystallography
(1992, Vol. C, Tables 4.2.6.8 and 6.1.1.1)
;
P P 0.102 0.094
;International Tables for Crystallography
(1992, Vol. C, Tables 4.2.6.8 and 6.1.1.1)
;
Ru Ru -1.259 0.836
;International Tables for Crystallography
(1992, Vol. C, Tables 4.2.6.8 and 6.1.1.1)
;

loop_
_geom_angle_atom_site_label_1
_geom_angle_atom_site_label_2
_geom_angle_atom_site_label_3
_geom_angle
_geom_angle_site_symmetry_1
_geom_angle_site_symmetry_2
_geom_angle_site_symmetry_3
_geom_angle_publ_flag
Cl Ru N(1) 93.6(1) . . . yes
Cl Ru N(2) 173.5(1) . . . yes
Cl Ru N(4) 89.5(1) . . . yes
Cl Ru N(6) 91.16(10) . . . yes
Cl Ru C(10) 89.8(1) . . . yes
N(1) Ru N(2) 92.8(2) . . . yes
N(1) Ru N(4) 176.8(2) . . . yes
N(1) Ru N(6) 93.5(2) . . . yes
N(1) Ru C(10) 93.9(2) . . . yes
N(2) Ru N(4) 84.0(1) . . . yes
N(2) Ru N(6) 87.4(1) . . . yes
N(2) Ru C(10) 90.8(1) . . . yes
N(4) Ru N(6) 86.1(1) . . . yes
N(4) Ru C(10) 86.5(2) . . . yes
N(6) Ru C(10) 172.5(2) . . . yes
C(12) P C(15) 109.9(2) . . . yes
C(12) P C(21) 110.4(2) . . . yes
C(12) P C(27) 109.8(2) . . . yes
C(15) P C(21) 109.8(2) . . . yes
C(15) P C(27) 106.6(2) . . . yes
C(21) P C(27) 110.3(2) . . . yes
Ru N(1) O 176.2(5) . . . yes
Ru N(2) N(3) 120.0(2) . . . yes
Ru N(2) C(1) 132.8(3) . . . yes
N(3) N(2) C(1) 107.1(4) . . . yes
N(2) N(3) C(3) 108.4(3) . . . yes
N(2) N(3) B(1) 118.6(3) . . . yes
C(3) N(3) B(1) 132.8(4) . . . yes
Ru N(4) N(5) 119.6(3) . . . yes
Ru N(4) C(4) 133.2(3) . . . yes
N(5) N(4) C(4) 107.2(4) . . . yes
N(4) N(5) C(6) 108.7(4) . . . yes
N(4) N(5) B(1) 119.8(4) . . . yes
C(6) N(5) B(1) 131.4(4) . . . yes
Ru N(6) N(7) 118.7(2) . . . yes
Ru N(6) C(7) 133.4(3) . . . yes
N(7) N(6) C(7) 107.8(3) . . . yes
N(6) N(7) C(9) 108.5(3) . . . yes
N(6) N(7) B(1) 120.0(3) . . . yes
C(9) N(7) B(1) 131.5(4) . . . yes
N(2) C(1) C(2) 109.5(4) . . . yes
C(1) C(2) C(3) 105.6(5) . . . yes
N(3) C(3) C(2) 109.4(5) . . . yes
N(4) C(4) C(5) 109.3(4) . . . yes
C(4) C(5) C(6) 105.9(5) . . . yes
N(5) C(6) C(5) 108.9(5) . . . yes
N(6) C(7) C(8) 109.1(4) . . . yes
C(7) C(8) C(9) 106.0(4) . . . yes
N(7) C(9) C(8) 108.7(4) . . . yes
Ru C(10) C(11) 176.0(4) . . . yes
C(10) C(11) C(12) 174.7(4) . . . yes
P C(12) C(11) 105.4(3) . . . yes
P C(12) C(13) 110.0(3) . . . yes
P C(12) C(14) 110.6(3) . . . yes
C(11) C(12) C(13) 110.2(3) . . . yes
C(11) C(12) C(14) 111.4(3) . . . yes
C(13) C(12) C(14) 109.2(4) . . . yes
P C(15) C(16) 118.8(3) . . . yes
P C(15) C(20) 121.7(3) . . . yes
C(16) C(15) C(20) 119.2(4) . . . yes
C(15) C(16) C(17) 120.7(5) . . . yes
C(16) C(17) C(18) 119.5(5) . . . yes
C(17) C(18) C(19) 120.4(5) . . . yes
C(18) C(19) C(20) 121.6(5) . . . yes
C(15) C(20) C(19) 118.6(5) . . . yes
P C(21) C(22) 120.9(4) . . . yes
P C(21) C(26) 119.7(3) . . . yes
C(22) C(21) C(26) 119.3(4) . . . yes
C(21) C(22) C(23) 119.7(6) . . . yes
C(22) C(23) C(24) 121.3(6) . . . yes
C(23) C(24) C(25) 119.8(5) . . . yes
C(24) C(25) C(26) 119.8(5) . . . yes
C(21) C(26) C(25) 120.0(5) . . . yes
P C(27) C(28) 118.7(4) . . . yes
P C(27) C(32) 122.7(4) . . . yes
C(28) C(27) C(32) 118.6(5) . . . yes
C(27) C(28) C(29) 120.1(5) . . . yes
C(28) C(29) C(30) 120.7(5) . . . yes
C(29) C(30) C(31) 120.6(6) . . . yes
C(30) C(31) C(32) 119.3(6) . . . yes
C(27) C(32) C(31) 120.7(5) . . . yes
N(3) B(1) N(5) 108.0(3) . . . yes
N(3) B(1) N(7) 106.8(4) . . . yes
N(5) B(1) N(7) 108.9(4) . . . yes
F(1) B(2) F(2) 109.5(10) . . . yes
F(1) B(2) F(3) 109.5(10) . . . yes
F(1) B(2) F(4) 109(1) . . . yes
F(2) B(2) F(3) 109(1) . . . yes
F(2) B(2) F(4) 109.4(9) . . . yes
F(3) B(2) F(4) 109.4(9) . . . yes

loop_
_geom_bond_atom_site_label_1
_geom_bond_atom_site_label_2
_geom_bond_distance
_geom_bond_site_symmetry_1
_geom_bond_site_symmetry_2
_geom_bond_publ_flag
Ru Cl 2.340(1) . . yes
Ru N(1) 1.823(5) . . yes
Ru N(2) 2.067(4) . . yes
Ru N(4) 2.059(4) . . yes
Ru N(6) 2.132(3) . . yes
Ru C(10) 2.008(4) . . yes
P C(12) 1.864(4) . . yes
P C(15) 1.797(4) . . yes
P C(21) 1.799(4) . . yes
P C(27) 1.798(5) . . yes
O N(1) 1.031(8) . . yes
N(2) N(3) 1.371(5) . . yes
N(2) C(1) 1.324(6) . . yes
N(3) C(3) 1.336(6) . . yes
N(3) B(1) 1.564(6) . . yes
N(4) N(5) 1.369(5) . . yes
N(4) C(4) 1.338(6) . . yes
N(5) C(6) 1.347(7) . . yes
N(5) B(1) 1.539(7) . . yes
N(6) N(7) 1.353(5) . . yes
N(6) C(7) 1.324(5) . . yes
N(7) C(9) 1.360(5) . . yes
N(7) B(1) 1.515(6) . . yes
C(1) C(2) 1.390(8) . . yes
C(2) C(3) 1.348(8) . . yes
C(4) C(5) 1.392(8) . . yes
C(5) C(6) 1.361(8) . . yes
C(7) C(8) 1.400(7) . . yes
C(8) C(9) 1.342(7) . . yes
C(10) C(11) 1.195(5) . . yes
C(11) C(12) 1.468(5) . . yes
C(12) C(13) 1.536(7) . . yes
C(12) C(14) 1.548(6) . . yes
C(15) C(16) 1.393(6) . . yes
C(15) C(20) 1.381(6) . . yes
C(16) C(17) 1.378(7) . . yes
C(17) C(18) 1.365(8) . . yes
C(18) C(19) 1.351(9) . . yes
C(19) C(20) 1.392(8) . . yes
C(21) C(22) 1.384(8) . . yes
C(21) C(26) 1.388(7) . . yes
C(22) C(23) 1.373(8) . . yes
C(23) C(24) 1.38(1) . . yes
C(24) C(25) 1.361(9) . . yes
C(25) C(26) 1.405(6) . . yes
C(27) C(28) 1.395(7) . . yes
C(27) C(32) 1.380(7) . . yes
C(28) C(29) 1.370(8) . . yes
C(29) C(30) 1.35(1) . . yes
C(30) C(31) 1.380(10) . . yes
C(31) C(32) 1.379(9) . . yes
B(2) F(1) 1.36 . . yes
B(2) F(2) 1.36 . . yes
B(2) F(3) 1.36 . . yes
B(2) F(4) 1.36 . . yes

loop_
_geom_contact_atom_site_label_1
_geom_contact_atom_site_label_2
_geom_contact_distance
_geom_contact_site_symmetry_1
_geom_contact_site_symmetry_2
_geom_contact_publ_flag
O C(1) 3.583(8) . 3_756 ?
N(5) C(8) 3.463(5) . 3_757 ?
N(6) C(8) 3.525(6) . 3_757 ?
N(6) C(30) 3.546(8) . 3_756 ?
N(7) C(8) 3.473(6) . 3_757 ?
C(1) F(4) 3.39(1) . 3_656 ?
C(2) F(4) 3.34(1) . 3_656 ?
C(5) F(2) 3.58(1) . 3_657 ?
C(6) F(2) 3.43(1) . 3_657 ?
C(6) C(25) 3.471(9) . 3_656 ?
C(6) C(8) 3.575(6) . 3_757 ?
C(7) C(9) 3.404(7) . 3_757 ?
C(17) C(28) 3.596(8) . 4_545 ?
C(18) C(26) 3.578(9) . 4_545 ?
C(20) F(1) 3.36(1) . 4_544 ?
C(22) F(1) 3.46(1) . 4_544 ?
C(23) F(1) 3.55(1) . 4_544 ?
C(24) F(3) 3.30(1) . 1_554 ?
C(25) F(3) 3.17(1) . 1_554 ?
C(31) F(2) 3.51(1) . 3_656 ?
C(31) F(4) 3.59(1) . 3_656 ?

loop_
_geom_torsion_atom_site_label_1
_geom_torsion_atom_site_label_2
_geom_torsion_atom_site_label_3
_geom_torsion_atom_site_label_4
_geom_torsion
_geom_torsion_site_symmetry_1
_geom_torsion_site_symmetry_2
_geom_torsion_site_symmetry_3
_geom_torsion_site_symmetry_4
_geom_torsion_publ_flag
Ru N(2) N(3) C(3) 177.3(3) . . . . yes
Ru N(2) N(3) B(1) -7.1(5) . . . . yes
Ru N(2) C(1) C(2) -175.1(3) . . . . yes
Ru N(4) N(5) C(6) -176.8(3) . . . . yes
Ru N(4) N(5) B(1) 4.4(4) . . . . yes
Ru N(4) C(4) C(5) 176.5(3) . . . . yes
Ru N(6) N(7) C(9) -176.9(3) . . . . yes
Ru N(6) N(7) B(1) 4.5(5) . . . . yes
Ru N(6) C(7) C(8) 175.9(3) . . . . yes
Ru C(10) C(11) C(12) -58(9) . . . . yes
Cl Ru N(1) O -135(6) . . . . yes
Cl Ru N(2) N(3) 40.6(9) . . . . yes
Cl Ru N(2) C(1) -145.2(7) . . . . yes
Cl Ru N(4) N(5) 130.8(2) . . . . yes
Cl Ru N(4) C(4) -46.8(3) . . . . yes
Cl Ru N(6) N(7) -134.5(3) . . . . yes
Cl Ru N(6) C(7) 50.2(4) . . . . yes
Cl Ru C(10) C(11) 22(5) . . . . yes
P C(12) C(11) C(10) -39(5) . . . . yes
P C(15) C(16) C(17) -173.3(5) . . . . yes
P C(15) C(20) C(19) 173.1(5) . . . . yes
P C(21) C(22) C(23) 178.0(5) . . . . yes
P C(21) C(26) C(25) -177.5(4) . . . . yes
P C(27) C(28) C(29) -177.9(4) . . . . yes
P C(27) C(32) C(31) 178.1(4) . . . . yes
O N(1) Ru N(2) 43(6) . . . . yes
O N(1) Ru N(4) 37(8) . . . . yes
O N(1) Ru N(6) -44(6) . . . . yes
O N(1) Ru C(10) 134(6) . . . . yes
N(1) Ru N(2) N(3) -130.2(3) . . . . yes
N(1) Ru N(2) C(1) 44.0(4) . . . . yes
N(1) Ru N(4) N(5) -42(2) . . . . yes
N(1) Ru N(4) C(4) 139(2) . . . . yes
N(1) Ru N(6) N(7) 131.8(3) . . . . yes
N(1) Ru N(6) C(7) -43.4(4) . . . . yes
N(1) Ru C(10) C(11) 115(5) . . . . yes
N(2) Ru N(4) N(5) -48.2(3) . . . . yes
N(2) Ru N(4) C(4) 134.2(3) . . . . yes
N(2) Ru N(6) N(7) 39.1(3) . . . . yes
N(2) Ru N(6) C(7) -136.1(4) . . . . yes
N(2) Ru C(10) C(11) -151(5) . . . . yes
N(2) N(3) C(3) C(2) -2.7(5) . . . . yes
N(2) N(3) B(1) N(5) -52.8(5) . . . . yes
N(2) N(3) B(1) N(7) 64.3(5) . . . . yes
N(2) C(1) C(2) C(3) -1.2(5) . . . . yes
N(3) N(2) Ru N(4) 49.5(3) . . . . yes
N(3) N(2) Ru N(6) -36.8(3) . . . . yes
N(3) N(2) Ru C(10) 135.9(3) . . . . yes
N(3) N(2) C(1) C(2) -0.4(5) . . . . yes
N(3) C(3) C(2) C(1) 2.4(5) . . . . yes
N(3) B(1) N(5) N(4) 54.7(5) . . . . yes
N(3) B(1) N(5) C(6) -123.8(4) . . . . yes
N(3) B(1) N(7) N(6) -62.0(5) . . . . yes
N(3) B(1) N(7) C(9) 119.8(5) . . . . yes
N(4) Ru N(2) C(1) -136.3(4) . . . . yes
N(4) Ru N(6) N(7) -45.0(3) . . . . yes
N(4) Ru N(6) C(7) 139.7(4) . . . . yes
N(4) Ru C(10) C(11) -67(5) . . . . yes
N(4) N(5) C(6) C(5) -0.9(5) . . . . yes
N(4) N(5) B(1) N(7) -60.9(4) . . . . yes
N(4) C(4) C(5) C(6) 0.7(5) . . . . yes
N(5) N(4) Ru N(6) 39.6(3) . . . . yes
N(5) N(4) Ru C(10) -139.4(3) . . . . yes
N(5) N(4) C(4) C(5) -1.3(4) . . . . yes
N(5) C(6) C(5) C(4) 0.1(5) . . . . yes
N(5) B(1) N(3) C(3) 121.4(5) . . . . yes
N(5) B(1) N(7) N(6) 54.5(5) . . . . yes
N(5) B(1) N(7) C(9) -123.8(5) . . . . yes
N(6) Ru N(2) C(1) 137.3(4) . . . . yes
N(6) Ru N(4) C(4) -138.0(4) . . . . yes
N(6) Ru C(10) C(11) -74(5) . . . . yes
N(6) N(7) C(9) C(8) 0.5(5) . . . . yes
N(6) C(7) C(8) C(9) 0.1(6) . . . . yes
N(7) N(6) Ru C(10) -37(1) . . . . yes
N(7) N(6) C(7) C(8) 0.2(5) . . . . yes
N(7) C(9) C(8) C(7) -0.4(6) . . . . yes
N(7) B(1) N(3) C(3) -121.5(5) . . . . yes
N(7) B(1) N(5) C(6) 120.6(5) . . . . yes
C(1) N(2) Ru C(10) -50.0(4) . . . . yes
C(1) N(2) N(3) C(3) 1.9(5) . . . . yes
C(1) N(2) N(3) B(1) 177.4(4) . . . . yes
C(2) C(3) N(3) B(1) -177.3(4) . . . . yes
C(4) N(4) Ru C(10) 43.0(4) . . . . yes
C(4) N(4) N(5) C(6) 1.3(4) . . . . yes
C(4) N(4) N(5) B(1) -177.4(3) . . . . yes
C(5) C(6) N(5) B(1) 177.7(4) . . . . yes
C(7) N(6) Ru C(10) 147(1) . . . . yes
C(7) N(6) N(7) C(9) -0.5(5) . . . . yes
C(7) N(6) N(7) B(1) -179.1(4) . . . . yes
C(8) C(9) N(7) B(1) 178.9(5) . . . . yes
C(10) C(11) C(12) C(13) 78(5) . . . . yes
C(10) C(11) C(12) C(14) -159(4) . . . . yes
C(11) C(12) P C(15) 78.3(3) . . . . yes
C(11) C(12) P C(21) -160.4(3) . . . . yes
C(11) C(12) P C(27) -38.7(3) . . . . yes
C(12) P C(15) C(16) -50.0(5) . . . . yes
C(12) P C(15) C(20) 136.4(5) . . . . yes
C(12) P C(21) C(22) -65.5(5) . . . . yes
C(12) P C(21) C(26) 114.1(4) . . . . yes
C(12) P C(27) C(28) 130.7(3) . . . . yes
C(12) P C(27) C(32) -46.5(4) . . . . yes
C(13) C(12) P C(15) -40.5(3) . . . . yes
C(13) C(12) P C(21) 80.8(3) . . . . yes
C(13) C(12) P C(27) -157.4(3) . . . . yes
C(14) C(12) P C(15) -161.2(3) . . . . yes
C(14) C(12) P C(21) -39.9(4) . . . . yes
C(14) C(12) P C(27) 81.9(3) . . . . yes
C(15) P C(21) C(22) 55.8(5) . . . . yes
C(15) P C(21) C(26) -124.5(4) . . . . yes
C(15) P C(27) C(28) 11.7(4) . . . . yes
C(15) P C(27) C(32) -165.5(4) . . . . yes
C(15) C(16) C(17) C(18) -0.2(9) . . . . yes
C(15) C(20) C(19) C(18) 0(1) . . . . yes
C(16) C(15) P C(21) -171.6(4) . . . . yes
C(16) C(15) P C(27) 68.9(5) . . . . yes
C(16) C(15) C(20) C(19) -0.5(9) . . . . yes
C(16) C(17) C(18) C(19) 0(1) . . . . yes
C(17) C(16) C(15) C(20) 0.4(8) . . . . yes
C(17) C(18) C(19) C(20) 0(1) . . . . yes
C(20) C(15) P C(21) 14.8(5) . . . . yes
C(20) C(15) P C(27) -104.7(5) . . . . yes
C(21) P C(27) C(28) -107.4(4) . . . . yes
C(21) P C(27) C(32) 75.4(4) . . . . yes
C(21) C(22) C(23) C(24) 0.3(10) . . . . yes
C(21) C(26) C(25) C(24) -1.5(9) . . . . yes
C(22) C(21) P C(27) 173.0(4) . . . . yes
C(22) C(21) C(26) C(25) 2.2(8) . . . . yes
C(22) C(23) C(24) C(25) 0(1) . . . . yes
C(23) C(22) C(21) C(26) -1.6(8) . . . . yes
C(23) C(24) C(25) C(26) 0.2(10) . . . . yes
C(26) C(21) P C(27) -7.4(5) . . . . yes
C(27) C(28) C(29) C(30) -0.1(8) . . . . yes
C(27) C(32) C(31) C(30) -0.6(8) . . . . yes
C(28) C(27) C(32) C(31) 0.9(7) . . . . yes
C(28) C(29) C(30) C(31) 0.4(9) . . . . yes
C(29) C(28) C(27) C(32) -0.5(7) . . . . yes
C(29) C(30) C(31) C(32) 0.0(9) . . . . yes
C(29) C(30) C(31) C(32) 0.0(9) . . . . yes
